data_2219515
loop_
_publ_author_name
'Chen, Xiao-Hua'

_publ_section_title
(2-{[2-(4-Chlorophenoxy)-1-oxidoethylidene-\k<i>O</i>^1^]hydrazonomethyl}phenolato-\k^2^<i>N</i>^1^,<i>O</i>)(1<i>H</i>-imidazole-\k<i>N</i>^3^)nickel(II)
_journal_coeditor_code BV2105
_journal_issue 10
_journal_name_full 'Acta Crystallographica Section E'
_journal_page_first m1253
_journal_paper_doi 10.1107/S1600536808028171
_journal_volume 64
_journal_year 2008
_chemical_formula_iupac '[Ni (C15 H11 Cl N2 O3) (C3 H4 N2)]'
_chemical_formula_moiety 'C18 H15 Cl N4 Ni O3'
_chemical_formula_sum 'C18 H15 Cl N4 Ni O3'
_chemical_formula_weight 429.50
_chemical_name_systematic
;
(2-{[2-(4-Chlorophenoxy)-1-oxidoethylidene-\kO^1^]hydrazonomethyl}phenolato-
\k^2^N^1^,O)(1<i>H</i>-imidazole-\k<i>N</i>^3^)nickel(II)
;
_space_group_IT_number 61
_symmetry_cell_setting orthorhombic
_symmetry_space_group_name_Hall '-P 2ac 2ab'
_symmetry_space_group_name_H-M 'P b c a'
_atom_sites_solution_hydrogens geom
_atom_sites_solution_primary direct
_atom_sites_solution_secondary difmap
_audit_creation_method SHELXL97
_cell_angle_alpha 90.00
_cell_angle_beta 90.00
_cell_angle_gamma 90.00
_cell_formula_units_Z 8
_cell_length_a 18.745(5)
_cell_length_b 6.6054(14)
_cell_length_c 29.230(8)
_cell_measurement_reflns_used 2947
_cell_measurement_temperature 293(2)
_cell_measurement_theta_max 27.48
_cell_measurement_theta_min 2.99
_cell_volume 3619.2(16)
_computing_cell_refinement 'TEXRAY (Molecular Structure Corporation,1999)'
_computing_data_collection 'TEXRAY (Molecular Structure Corporation,1999)'
_computing_data_reduction 'TEXSAN (Molecular Structure Corporation,1999)'
_computing_molecular_graphics 'ORTEX (McArdle,1995)'
_computing_publication_material 'SHELXL97 (Sheldrick, 2008)'
_computing_structure_refinement 'SHELXL97 (Sheldrick, 2008)'
_computing_structure_solution 'SHELXS97 (Sheldrick, 2008)'
_diffrn_ambient_temperature 293(2)
_diffrn_measured_fraction_theta_full 0.998
_diffrn_measured_fraction_theta_max 0.998
_diffrn_measurement_device_type 'Rigaku R-AXIS RAPID'
_diffrn_measurement_method '\w scans'
_diffrn_radiation_monochromator graphite
_diffrn_radiation_source 'fine-focus sealed tube'
_diffrn_radiation_type MoK\a
_diffrn_radiation_wavelength 0.71073
_diffrn_reflns_av_R_equivalents 0.0577
_diffrn_reflns_av_sigmaI/netI 0.0377
_diffrn_reflns_limit_h_max 24
_diffrn_reflns_limit_h_min -24
_diffrn_reflns_limit_k_max 8
_diffrn_reflns_limit_k_min -8
_diffrn_reflns_limit_l_max 37
_diffrn_reflns_limit_l_min -37
_diffrn_reflns_number 29384
_diffrn_reflns_theta_full 27.48
_diffrn_reflns_theta_max 27.48
_diffrn_reflns_theta_min 2.99
_diffrn_standards_decay_% 0
_diffrn_standards_interval_count 0
_diffrn_standards_interval_time 0
_diffrn_standards_number 0
_exptl_absorpt_coefficient_mu 1.247
_exptl_absorpt_correction_T_max 0.835
_exptl_absorpt_correction_T_min 0.498
_exptl_absorpt_correction_type multi-scan
_exptl_absorpt_process_details '(TEXRAY; Molecular Structure Corporation, 1999)'
_exptl_crystal_colour red
_exptl_crystal_density_diffrn 1.576
_exptl_crystal_density_method 'not measured'
_exptl_crystal_description prism
_exptl_crystal_F_000 1760
_exptl_crystal_size_max 0.65
_exptl_crystal_size_mid 0.21
_exptl_crystal_size_min 0.15
_refine_diff_density_max 0.400
_refine_diff_density_min -0.304
_refine_ls_extinction_method none
_refine_ls_goodness_of_fit_ref 0.960
_refine_ls_hydrogen_treatment constr
_refine_ls_matrix_type full
_refine_ls_number_parameters 244
_refine_ls_number_reflns 4146
_refine_ls_number_restraints 0
_refine_ls_restrained_S_all 0.960
_refine_ls_R_factor_all 0.0511
_refine_ls_R_factor_gt 0.0347
_refine_ls_shift/su_max 0.001
_refine_ls_shift/su_mean <0.001
_refine_ls_structure_factor_coef Fsqd
_refine_ls_weighting_details 'calc w = 1/[\s^2^(Fo^2^)+(0.0475P)^2^] where P=(Fo^2^+2Fc^2^)/3'
_refine_ls_weighting_scheme calc
_refine_ls_wR_factor_gt 0.0818
_refine_ls_wR_factor_ref 0.0871
_reflns_number_gt 2947
_reflns_number_total 4146
_reflns_threshold_expression I>2\s(I)
_cod_data_source_file bv2105.cif
_cod_data_source_block I
_cod_database_code 2219515
_cod_database_fobs_code 2219515

loop_
_symmetry_equiv_pos_as_xyz
'x, y, z'
'-x+1/2, -y, z+1/2'
'-x, y+1/2, -z+1/2'
'x+1/2, -y+1/2, -z'
'-x, -y, -z'
'x-1/2, y, -z-1/2'
'x, -y-1/2, z-1/2'
'-x-1/2, y-1/2, z'

loop_
_atom_site_type_symbol
_atom_site_label
_atom_site_fract_x
_atom_site_fract_y
_atom_site_fract_z
_atom_site_U_iso_or_equiv
_atom_site_adp_type
_atom_site_calc_flag
_atom_site_refinement_flags
_atom_site_occupancy
Ni Ni1 0.160819(13) 0.65045(4) 0.262178(8) 0.03514(10) Uani d . 1
O O1 0.11416(8) 0.6681(2) 0.31655(5) 0.0519(4) Uani d . 1
O O2 0.20944(7) 0.63914(19) 0.20727(4) 0.0397(3) Uani d . 1
O O3 0.30335(9) 0.7513(2) 0.14068(5) 0.0524(4) Uani d . 1
N N1 0.25009(9) 0.6404(2) 0.28711(5) 0.0344(3) Uani d . 1
N N2 0.30584(9) 0.6336(2) 0.25500(6) 0.0381(4) Uani d . 1
N N3 0.07133(9) 0.6479(2) 0.23119(6) 0.0403(4) Uani d . 1
N N4 -0.04380(10) 0.6469(3) 0.21963(6) 0.0489(4) Uani d . 1
H H4A -0.0889 0.6519 0.2250 0.059 Uiso calc R 1
Cl Cl1 0.44937(4) 0.82246(10) -0.03563(2) 0.0718(2) Uani d . 1
C C1 0.14251(12) 0.6600(3) 0.35761(7) 0.0433(5) Uani d . 1
C C2 0.21615(12) 0.6403(3) 0.36618(7) 0.0393(4) Uani d . 1
C C3 0.24043(14) 0.6287(3) 0.41153(7) 0.0508(6) Uani d . 1
H H3A 0.2890 0.6143 0.4171 0.061 Uiso calc R 1
C C4 0.19446(16) 0.6382(3) 0.44779(8) 0.0580(6) Uani d . 1
H H4B 0.2114 0.6285 0.4776 0.070 Uiso calc R 1
C C5 0.12234(16) 0.6625(4) 0.43930(8) 0.0589(6) Uani d . 1
H H5A 0.0908 0.6713 0.4638 0.071 Uiso calc R 1
C C6 0.09647(14) 0.6737(4) 0.39544(8) 0.0575(6) Uani d . 1
H H6A 0.0478 0.6906 0.3907 0.069 Uiso calc R 1
C C7 0.26712(11) 0.6330(3) 0.32997(7) 0.0396(4) Uani d . 1
H H7A 0.3151 0.6224 0.3376 0.048 Uiso calc R 1
C C8 0.27699(11) 0.6312(3) 0.21432(7) 0.0376(4) Uani d . 1
C C9 0.32487(11) 0.6078(3) 0.17375(7) 0.0430(5) Uani d . 1
H H9A 0.3741 0.6312 0.1825 0.052 Uiso calc R 1
H H9B 0.3210 0.4719 0.1614 0.052 Uiso calc R 1
C C10 0.33961(11) 0.7564(3) 0.10033(7) 0.0432(5) Uani d . 1
C C11 0.32289(16) 0.9148(4) 0.07150(9) 0.0694(8) Uani d . 1
H H11A 0.2890 1.0099 0.0804 0.083 Uiso calc R 1
C C12 0.35588(16) 0.9335(4) 0.02962(9) 0.0709(8) Uani d . 1
H H12A 0.3440 1.0399 0.0102 0.085 Uiso calc R 1
C C13 0.40604(13) 0.7950(3) 0.01670(7) 0.0505(5) Uani d . 1
C C14 0.42323(14) 0.6372(3) 0.04485(7) 0.0533(6) Uani d . 1
H H14A 0.4573 0.5431 0.0357 0.064 Uiso calc R 1
C C15 0.39005(13) 0.6170(3) 0.08685(7) 0.0481(5) Uani d . 1
H H15A 0.4018 0.5094 0.1060 0.058 Uiso calc R 1
C C16 0.05887(13) 0.6245(4) 0.18536(8) 0.0545(6) Uani d . 1
H H16A 0.0938 0.6107 0.1630 0.065 Uiso calc R 1
C C17 -0.01198(13) 0.6245(4) 0.17777(8) 0.0619(7) Uani d . 1
H H17A -0.0348 0.6117 0.1497 0.074 Uiso calc R 1
C C18 0.00820(11) 0.6595(3) 0.25023(8) 0.0418(5) Uani d . 1
H H18A 0.0008 0.6748 0.2815 0.050 Uiso calc R 1

loop_
_atom_site_aniso_label
_atom_site_aniso_U_11
_atom_site_aniso_U_22
_atom_site_aniso_U_33
_atom_site_aniso_U_12
_atom_site_aniso_U_13
_atom_site_aniso_U_23
Ni1 0.02247(14) 0.04455(16) 0.03838(15) -0.00093(10) 0.00212(10) 0.00103(11)
O1 0.0303(8) 0.0837(11) 0.0416(8) 0.0012(8) 0.0047(6) 0.0011(7)
O2 0.0259(7) 0.0523(8) 0.0408(7) -0.0004(6) 0.0013(6) 0.0006(6)
O3 0.0488(10) 0.0576(9) 0.0507(8) 0.0156(8) 0.0168(7) 0.0097(7)
N1 0.0259(8) 0.0354(8) 0.0419(9) 0.0007(7) 0.0018(7) 0.0000(7)
N2 0.0249(8) 0.0471(9) 0.0422(9) 0.0004(7) 0.0043(7) 0.0010(7)
N3 0.0268(9) 0.0488(9) 0.0453(9) -0.0028(7) 0.0023(7) -0.0002(8)
N4 0.0238(9) 0.0643(11) 0.0585(11) 0.0004(8) -0.0006(8) 0.0004(9)
Cl1 0.0848(5) 0.0815(4) 0.0491(3) 0.0023(4) 0.0225(3) 0.0045(3)
C1 0.0442(13) 0.0457(11) 0.0400(10) -0.0037(10) 0.0040(9) 0.0005(9)
C2 0.0423(12) 0.0345(9) 0.0413(10) 0.0001(9) 0.0003(9) 0.0005(8)
C3 0.0533(15) 0.0526(13) 0.0467(12) 0.0052(11) -0.0053(11) -0.0010(10)
C4 0.0749(19) 0.0589(14) 0.0401(11) 0.0025(14) 0.0010(12) 0.0006(10)
C5 0.0646(18) 0.0688(15) 0.0433(12) -0.0019(13) 0.0152(12) -0.0017(11)
C6 0.0441(14) 0.0787(16) 0.0497(12) -0.0033(12) 0.0116(11) 0.0007(12)
C7 0.0305(11) 0.0434(10) 0.0448(11) 0.0030(9) -0.0038(9) 0.0021(9)
C8 0.0282(10) 0.0399(10) 0.0448(11) 0.0005(8) 0.0034(9) 0.0026(9)
C9 0.0302(11) 0.0569(12) 0.0418(11) 0.0031(9) 0.0044(9) 0.0037(10)
C10 0.0353(12) 0.0492(11) 0.0450(11) -0.0007(9) 0.0067(9) 0.0012(10)
C11 0.0705(19) 0.0652(15) 0.0725(17) 0.0248(14) 0.0267(15) 0.0204(14)
C12 0.076(2) 0.0674(15) 0.0692(16) 0.0195(15) 0.0218(15) 0.0269(14)
C13 0.0502(14) 0.0613(13) 0.0400(10) -0.0037(11) 0.0074(10) 0.0007(10)
C14 0.0522(14) 0.0614(14) 0.0463(12) 0.0104(12) 0.0085(11) -0.0039(10)
C15 0.0456(13) 0.0551(13) 0.0436(11) 0.0105(11) 0.0018(10) 0.0046(10)
C16 0.0335(12) 0.0849(17) 0.0452(11) -0.0035(12) 0.0035(10) -0.0045(11)
C17 0.0363(13) 0.100(2) 0.0490(13) -0.0063(13) -0.0056(10) -0.0039(13)
C18 0.0267(10) 0.0506(11) 0.0480(11) 0.0006(9) 0.0016(9) -0.0035(10)

loop_
_atom_type_symbol
_atom_type_description
_atom_type_scat_dispersion_real
_atom_type_scat_dispersion_imag
_atom_type_scat_source
C C 0.0033 0.0016 'International Tables Vol C Tables 4.2.6.8 and 6.1.1.4'
H H 0.0000 0.0000 'International Tables Vol C Tables 4.2.6.8 and 6.1.1.4'
N N 0.0061 0.0033 'International Tables Vol C Tables 4.2.6.8 and 6.1.1.4'
O O 0.0106 0.0060 'International Tables Vol C Tables 4.2.6.8 and 6.1.1.4'
Ni Ni 0.3393 1.1124 'International Tables Vol C Tables 4.2.6.8 and 6.1.1.4'
Cl Cl 0.1484 0.1585 'International Tables Vol C Tables 4.2.6.8 and 6.1.1.4'

loop_
_geom_angle_atom_site_label_1
_geom_angle_atom_site_label_2
_geom_angle_atom_site_label_3
_geom_angle
O1 Ni1 N1 95.41(7)
O1 Ni1 O2 178.45(7)
N1 Ni1 O2 83.87(7)
O1 Ni1 N3 89.58(7)
N1 Ni1 N3 174.52(7)
O2 Ni1 N3 91.20(7)
C1 O1 Ni1 126.98(15)
C8 O2 Ni1 110.41(13)
C10 O3 C9 117.83(16)
C7 N1 N2 117.51(17)
C7 N1 Ni1 127.87(14)
N2 N1 Ni1 114.59(12)
C8 N2 N1 107.48(16)
C18 N3 C16 105.56(19)
C18 N3 Ni1 126.33(15)
C16 N3 Ni1 128.04(15)
C18 N4 C17 106.83(19)
C18 N4 H4A 126.6
C17 N4 H4A 126.6
O1 C1 C6 117.9(2)
O1 C1 C2 124.22(19)
C6 C1 C2 117.9(2)
C3 C2 C1 119.4(2)
C3 C2 C7 118.8(2)
C1 C2 C7 121.83(19)
C4 C3 C2 121.7(2)
C4 C3 H3A 119.2
C2 C3 H3A 119.2
C3 C4 C5 118.8(2)
C3 C4 H4B 120.6
C5 C4 H4B 120.6
C6 C5 C4 121.3(2)
C6 C5 H5A 119.4
C4 C5 H5A 119.4
C5 C6 C1 121.0(2)
C5 C6 H6A 119.5
C1 C6 H6A 119.5
N1 C7 C2 123.49(19)
N1 C7 H7A 118.3
C2 C7 H7A 118.3
O2 C8 N2 123.63(19)
O2 C8 C9 117.97(18)
N2 C8 C9 118.34(18)
O3 C9 C8 107.58(16)
O3 C9 H9A 110.2
C8 C9 H9A 110.2
O3 C9 H9B 110.2
C8 C9 H9B 110.2
H9A C9 H9B 108.5
O3 C10 C15 125.01(19)
O3 C10 C11 115.7(2)
C15 C10 C11 119.2(2)
C12 C11 C10 120.6(2)
C12 C11 H11A 119.7
C10 C11 H11A 119.7
C13 C12 C11 119.7(2)
C13 C12 H12A 120.1
C11 C12 H12A 120.1
C12 C13 C14 120.5(2)
C12 C13 Cl1 119.65(18)
C14 C13 Cl1 119.89(19)
C13 C14 C15 120.1(2)
C13 C14 H14A 119.9
C15 C14 H14A 119.9
C10 C15 C14 119.9(2)
C10 C15 H15A 120.1
C14 C15 H15A 120.1
C17 C16 N3 109.2(2)
C17 C16 H16A 125.4
N3 C16 H16A 125.4
C16 C17 N4 106.4(2)
C16 C17 H17A 126.8
N4 C17 H17A 126.8
N3 C18 N4 112.0(2)
N3 C18 H18A 124.0
N4 C18 H18A 124.0

loop_
_geom_bond_atom_site_label_1
_geom_bond_atom_site_label_2
_geom_bond_distance
Ni1 O1 1.8178(14)
Ni1 N1 1.8264(17)
Ni1 O2 1.8473(14)
Ni1 N3 1.9064(18)
O1 C1 1.314(3)
O2 C8 1.284(2)
O3 C10 1.362(2)
O3 C9 1.413(2)
N1 C7 1.294(3)
N1 N2 1.405(2)
N2 C8 1.307(3)
N3 C18 1.310(3)
N3 C16 1.368(3)
N4 C18 1.326(3)
N4 C17 1.369(3)
N4 H4A 0.8600
Cl1 C13 1.741(2)
C1 C6 1.406(3)
C1 C2 1.409(3)
C2 C3 1.404(3)
C2 C7 1.427(3)
C3 C4 1.367(3)
C3 H3A 0.9300
C4 C5 1.384(4)
C4 H4B 0.9300
C5 C6 1.373(3)
C5 H5A 0.9300
C6 H6A 0.9300
C7 H7A 0.9300
C8 C9 1.495(3)
C9 H9A 0.9700
C9 H9B 0.9700
C10 C15 1.377(3)
C10 C11 1.380(3)
C11 C12 1.377(3)
C11 H11A 0.9300
C12 C13 1.365(4)
C12 H12A 0.9300
C13 C14 1.367(3)
C14 C15 1.383(3)
C14 H14A 0.9300
C15 H15A 0.9300
C16 C17 1.347(3)
C16 H16A 0.9300
C17 H17A 0.9300
C18 H18A 0.9300

loop_
_geom_hbond_atom_site_label_D
_geom_hbond_atom_site_label_H
_geom_hbond_atom_site_label_A
_geom_hbond_site_symmetry_A
_geom_hbond_distance_DH
_geom_hbond_distance_HA
_geom_hbond_distance_DA
_geom_hbond_angle_DHA
N4 H4A N2 6_556 0.86 2.06 2.916(3) 171.9

loop_
_geom_torsion_atom_site_label_1
_geom_torsion_atom_site_label_2
_geom_torsion_atom_site_label_3
_geom_torsion_atom_site_label_4
_geom_torsion
N1 Ni1 O1 C1 -3.95(18)
O2 Ni1 O1 C1 -66(2)
N3 Ni1 O1 C1 173.78(18)
O1 Ni1 O2 C8 62(2)
N1 Ni1 O2 C8 -0.19(13)
N3 Ni1 O2 C8 -177.80(13)
O1 Ni1 N1 C7 4.62(17)
O2 Ni1 N1 C7 -176.76(16)
N3 Ni1 N1 C7 -150.9(7)
O1 Ni1 N1 N2 -177.59(11)
O2 Ni1 N1 N2 1.03(11)
N3 Ni1 N1 N2 26.9(8)
C7 N1 N2 C8 176.44(17)
Ni1 N1 N2 C8 -1.59(17)
O1 Ni1 N3 C18 0.86(18)
N1 Ni1 N3 C18 156.5(6)
O2 Ni1 N3 C18 -177.80(17)
O1 Ni1 N3 C16 -175.8(2)
N1 Ni1 N3 C16 -20.2(8)
O2 Ni1 N3 C16 5.55(19)
Ni1 O1 C1 C6 -179.05(14)
Ni1 O1 C1 C2 1.5(3)
O1 C1 C2 C3 -178.61(18)
C6 C1 C2 C3 2.0(3)
O1 C1 C2 C7 1.8(3)
C6 C1 C2 C7 -177.61(18)
C1 C2 C3 C4 -0.7(3)
C7 C2 C3 C4 178.91(19)
C2 C3 C4 C5 -0.9(3)
C3 C4 C5 C6 1.1(4)
C4 C5 C6 C1 0.3(4)
O1 C1 C6 C5 178.8(2)
C2 C1 C6 C5 -1.8(3)
N2 N1 C7 C2 179.46(15)
Ni1 N1 C7 C2 -2.8(3)
C3 C2 C7 N1 179.26(18)
C1 C2 C7 N1 -1.2(3)
Ni1 O2 C8 N2 -0.8(2)
Ni1 O2 C8 C9 176.13(13)
N1 N2 C8 O2 1.6(3)
N1 N2 C8 C9 -175.36(16)
C10 O3 C9 C8 -179.55(18)
O2 C8 C9 O3 48.3(2)
N2 C8 C9 O3 -134.64(19)
C9 O3 C10 C15 8.3(3)
C9 O3 C10 C11 -172.1(2)
O3 C10 C11 C12 -179.4(3)
C15 C10 C11 C12 0.3(4)
C10 C11 C12 C13 -0.6(5)
C11 C12 C13 C14 0.6(4)
C11 C12 C13 Cl1 -178.4(2)
C12 C13 C14 C15 -0.3(4)
Cl1 C13 C14 C15 178.68(19)
O3 C10 C15 C14 179.7(2)
C11 C10 C15 C14 0.0(4)
C13 C14 C15 C10 0.0(4)
C18 N3 C16 C17 0.6(3)
Ni1 N3 C16 C17 177.80(16)
N3 C16 C17 N4 -0.4(3)
C18 N4 C17 C16 0.1(3)
C16 N3 C18 N4 -0.6(2)
Ni1 N3 C18 N4 -177.83(13)
C17 N4 C18 N3 0.3(2)
